data_8101593
loop_
_publ_author_name
'Balogh-Hergovich, \'Eva'
'Speier, G\'abor'
'Tapodi, Be\'ata'
'R\'eglier, Marius'
'Giorgi, Michel'

_publ_section_title
;
Crystal structure of 1,3-bis(2'-pyridylimino)isoindolinato(dichloro)
iron(III), Fe(C~18~H~12~N~5~)Cl~2~
;
_journal_issue 4
_journal_name_full 'Zeitschrift f\"ur Kristallographie - New Crystal Structures'
_journal_page_first 579
_journal_page_last 580
_journal_volume 214
_journal_year 1999
_chemical_formula_sum 'C18 H12 Cl2 Fe N5'
_chemical_formula_weight 425.08
_space_group_IT_number 2
_symmetry_cell_setting triclinic
_symmetry_space_group_name_Hall '-P 1'
_symmetry_space_group_name_H-M 'P -1'
_cell_angle_alpha 78.470(3)
_cell_angle_beta 77.976(2)
_cell_angle_gamma 76.058(2)
_cell_formula_units_Z 2
_cell_length_a 8.8039(5)
_cell_length_b 9.6444(4)
_cell_length_c 11.3739(6)
_cell_measurement_temperature 298
_cell_volume 905.2(1)
_exptl_crystal_density_diffrn 1.56
_exptl_crystal_density_meas 1.25
_refine_ls_R_factor_obs 0.032
_refine_ls_wR_factor_obs 0.049
_cod_depositor_comments
;
The following automatic conversions were performed:
'_symmetry_cell_setting' value 'Triclinic' changed to 'triclinic'
according to '/home/saulius/struct/CIF-dictionaries/cif_core.dic'
dictionary named 'cif_core.dic' version 2.4.1 from
2010-06-29.

'_geom_bond_publ_flag' value 'Y' changed to 'y' according to
'/home/saulius/struct/CIF-dictionaries/cif_core.dic' dictionary named
'cif_core.dic' version 2.4.1 from 2010-06-29 (5 times).

Automatic conversion script
Id: cif_fix_enum 1527 2010-12-29 10:47:43Z saulius 
;
_cod_database_code 8101593

loop_
_symmetry_equiv_pos_as_xyz
+X,+Y,+Z
-X,-Y,-Z

loop_
_atom_site_aniso_label
_atom_site_aniso_U_11
_atom_site_aniso_U_22
_atom_site_aniso_U_33
_atom_site_aniso_U_12
_atom_site_aniso_U_13
_atom_site_aniso_U_23
Fe1 0.03420(9) 0.0383(1) 0.03070(9) -.01490(7) -.00390(6) -.00950(7)
Cl2 0.0485(2) 0.0450(2) 0.0816(2) -.0145(1) 0.0024(2) -.0266(2)
Cl3 0.0572(2) 0.0701(2) 0.0389(2) -.0256(2) -.0155(1) 0.0051(1)
N4 0.0336(5) 0.0420(5) 0.0358(5) -.0158(4) -.0003(4) -.0108(4)
N5 0.0339(5) 0.0487(5) 0.0380(5) -.0176(4) -.0029(4) -.0141(4)
N6 0.0316(4) 0.0346(5) 0.0322(4) -.0128(4) -.0041(3) -.0077(4)
N7 0.0352(5) 0.0405(5) 0.0365(5) -.0153(4) -.0034(4) -.0031(4)
N8 0.0378(5) 0.0424(5) 0.0371(5) -.0184(4) -.0094(4) -.0059(4)
C9 0.0344(5) 0.0307(5) 0.0314(5) -.0092(4) -.0044(4) -.0035(4)
C10 0.0349(5) 0.0343(5) 0.0331(5) -.0102(4) -.0077(4) -.0088(5)
C11 0.0389(6) 0.0366(5) 0.0308(5) -.0131(5) -.0038(4) -.0062(5)
C12 0.0320(5) 0.0394(6) 0.0386(6) -.0130(5) -.0057(4) -.0085(5)
C13 0.0497(7) 0.0545(7) 0.0410(6) -.0229(6) -.0066(5) -.0132(6)
C14 0.0409(6) 0.0322(5) 0.0314(5) -.0104(4) -.0059(4) -.0025(5)
C15 0.0368(6) 0.0508(7) 0.0556(7) -.0193(5) -.0093(5) -.0005(6)
C16 0.0330(5) 0.0333(5) 0.0415(6) -.0128(4) -.0121(5) 0.0017(5)
C17 0.0490(7) 0.0440(6) 0.0353(6) -.0179(5) 0.0022(5) -.0056(5)
C18 0.0444(7) 0.0707(9) 0.0599(8) -.0339(7) 0.0081(6) -.0167(7)
C19 0.0437(7) 0.0720(9) 0.0522(7) -.0331(6) 0.0007(6) -.0233(7)
C20 0.0510(7) 0.0555(7) 0.0486(7) -.0241(6) -.0109(6) -.0134(6)
C21 0.0663(8) 0.0576(7) 0.0344(6) -.0239(7) -.0042(6) -.0171(6)
C22 0.0487(7) 0.0589(7) 0.0433(6) -.0255(6) 0.0056(5) -.0216(6)
C23 0.0419(7) 0.0544(7) 0.0727(9) -.0249(6) -.0223(6) 0.0001(7)
C24 0.0595(8) 0.0522(7) 0.0320(6) -.0175(6) 0.0033(5) -.0116(5)
C25 0.0467(7) 0.0649(8) 0.0463(7) -.0248(6) 0.0107(6) -.0180(6)
C26 0.0598(8) 0.0523(7) 0.0608(8) -.0250(6) -.0282(7) -.0070(6)

loop_
_atom_site_label
_atom_site_fract_x
_atom_site_fract_y
_atom_site_fract_z
_atom_site_U_iso_or_equiv
_atom_site_occupancy
_atom_site_thermal_displace_type
Fe1 0.30290(2) 0.33540(2) 0.78700(1) 0.03504(8) 1.00 Uani
Cl2 0.15590(4) 0.55540(3) 0.80330(3) 0.0601(2) 1.00 Uani
Cl3 0.38660(4) 0.20350(4) 0.95540(3) 0.0571(2) 1.00 Uani
N4 0.0947(1) 0.2437(1) 0.82860(8) 0.0381(5) 1.00 Uani
N5 0.1245(1) 0.1505(1) 0.64250(8) 0.0408(5) 1.00 Uani
N6 0.3498(1) 0.26150(9) 0.63180(7) 0.0336(4) 1.00 Uani
N7 0.6063(1) 0.32440(9) 0.53940(8) 0.0387(5) 1.00 Uani
N8 0.5213(1) 0.4109(1) 0.73190(8) 0.0397(5) 1.00 Uani
C9 0.4854(1) 0.2697(1) 0.54230(9) 0.0335(5) 1.00 Uani
C10 0.2555(1) 0.1892(1) 0.59050(9) 0.0349(5) 1.00 Uani
C11 0.3328(1) 0.1549(1) 0.46920(9) 0.0366(5) 1.00 Uani
C12 0.0479(1) 0.1703(1) 0.7587(1) 0.0376(5) 1.00 Uani
C13 0.2876(1) 0.0838(1) 0.3920(1) 0.0491(6) 1.00 Uani
C14 0.4745(1) 0.2006(1) 0.44090(9) 0.0363(5) 1.00 Uani
C15 0.7702(1) 0.4412(1) 0.6066(1) 0.0493(6) 1.00 Uani
C16 0.6274(1) 0.3918(1) 0.6290(1) 0.0370(5) 1.00 Uani
C17 0.5794(1) 0.1776(1) 0.3340(1) 0.0446(6) 1.00 Uani
C18 -0.1733(2) 0.1244(2) 0.9140(1) 0.0597(7) 1.00 Uani
C19 -0.0859(1) 0.1097(2) 0.8012(1) 0.0562(7) 1.00 Uani
C20 0.5557(2) 0.4802(1) 0.8124(1) 0.0522(7) 1.00 Uani
C21 0.3915(2) 0.0625(1) 0.2841(1) 0.0537(7) 1.00 Uani
C22 0.0065(1) 0.2589(1) 0.9391(1) 0.0512(7) 1.00 Uani
C23 0.8023(2) 0.5101(1) 0.6907(1) 0.0571(7) 1.00 Uani
C24 0.5343(2) 0.1071(1) 0.2564(1) 0.0499(6) 1.00 Uani
C25 -0.1263(2) 0.2029(1) 0.9846(1) 0.0544(7) 1.00 Uani
C26 0.6932(2) 0.5302(1) 0.7952(1) 0.0577(7) 1.00 Uani
H13 0.19020 0.05020 0.40850 0.05000 1.00 Uiso
H15 0.84660 0.42820 0.53330 0.05000 1.00 Uiso
H17 0.67950 0.20830 0.31210 0.05000 1.00 Uiso
H18 -0.26330 0.08090 0.94530 0.05000 1.00 Uiso
H19 -0.11510 0.05660 0.74970 0.05000 1.00 Uiso
H20 0.47890 0.49440 0.88410 0.05000 1.00 Uiso
H21 0.36190 0.01490 0.22850 0.05000 1.00 Uiso
H22 0.04300 0.31240 0.98700 0.05000 1.00 Uiso
H23 0.90100 0.54350 0.67740 0.05000 1.00 Uiso
H24 0.60520 0.08870 0.18200 0.05000 1.00 Uiso
H25 -0.18540 0.22000 1.06300 0.05000 1.00 Uiso
H26 0.71570 0.57840 0.85440 0.05000 1.00 Uiso

loop_
_geom_bond_atom_site_label_1
_geom_bond_atom_site_label_2
_geom_bond_distance
_geom_bond_site_symmetry_1
_geom_bond_site_symmetry_2
_geom_bond_publ_flag
Fe1 Cl2 2.224(1) . . y
Fe1 Cl3 2.234(1) . . y
Fe1 N4 2.149(1) . . y
Fe1 N6 1.963(1) . . y
Fe1 N8 2.147(1) . . y
N4 C12 1.343(2) . . ?
N4 C22 1.348(2) . . ?
N5 C10 1.286(2) . . ?
N5 C12 1.380(2) . . ?
N6 C9 1.405(2) . . ?
N6 C10 1.403(2) . . ?
N7 C9 1.289(2) . . ?
N7 C16 1.377(2) . . ?
N8 C16 1.351(2) . . ?
N8 C20 1.354(2) . . ?
C9 C14 1.472(2) . . ?
C10 C11 1.469(2) . . ?
C11 C13 1.385(2) . . ?
C11 C14 1.377(2) . . ?
C12 C19 1.394(2) . . ?
C13 C21 1.388(2) . . ?
C14 C17 1.386(2) . . ?
C15 C16 1.407(2) . . ?
C15 C23 1.376(2) . . ?
C17 C24 1.384(2) . . ?
C18 C19 1.366(2) . . ?
C18 C25 1.386(2) . . ?
C20 C26 1.372(2) . . ?
C21 C24 1.381(2) . . ?
C22 C25 1.366(2) . . ?
C23 C26 1.378(2) . . ?
